data_7116124
loop_
_publ_author_name
'Yu Tan'
'Yong-Jian Chen'
'Hua Lin'
'Han-Lin Luan'
'Xing-Wen Sun'
'Xiao-Di Yang'
'Guo-Qiang Lin'

_publ_section_title
;
 A highly efficient asymmetric synthesis of quaternary
 stereocenter-containing indolizidine and quinolizidine alkaloids using
 aldehydes, nitroalkenes, and unactivated cyclic ketimines
;
_journal_name_full Chem.Commun.
_journal_page_first 15913
_journal_paper_doi 10.1039/C4cc07703B
_journal_volume 50
_journal_year 2014
_chemical_formula_sum 'C22 H24 N2 O2'
_chemical_formula_weight 348.43
_chemical_name_systematic
; 
 ? 
;
_space_group_IT_number 19
_symmetry_cell_setting orthorhombic
_symmetry_space_group_name_Hall 'P 2ac 2ab'
_symmetry_space_group_name_H-M 'P 21 21 21'
_atom_sites_solution_hydrogens geom
_atom_sites_solution_primary direct
_atom_sites_solution_secondary difmap
_audit_creation_method SHELXL-97
_cell_angle_alpha 90.00
_cell_angle_beta 90.00
_cell_angle_gamma 90.00
_cell_formula_units_Z 4
_cell_length_a 8.435(4)
_cell_length_b 11.876(5)
_cell_length_c 19.470(8)
_cell_measurement_reflns_used 2368
_cell_measurement_temperature 273(2)
_cell_measurement_theta_max 25.05
_cell_measurement_theta_min 2.63
_cell_volume 1950.4(15)
_computing_cell_refinement 'Bruker SAINT'
_computing_data_collection 'Bruker APEX2'
_computing_data_reduction 'Bruker SAINT'
_computing_molecular_graphics 'Bruker SHELXTL'
_computing_publication_material 'Bruker SHELXTL'
_computing_structure_refinement 'SHELXL-97 (Sheldrick, 2008)'
_computing_structure_solution 'SHELXS-97 (Sheldrick, 2008)'
_diffrn_ambient_temperature 273(2)
_diffrn_measured_fraction_theta_full 0.992
_diffrn_measured_fraction_theta_max 0.992
_diffrn_measurement_device_type 'Bruker APEX-II CCD'
_diffrn_measurement_method '\f and \w scans'
_diffrn_radiation_monochromator graphite
_diffrn_radiation_source 'fine-focus sealed tube'
_diffrn_radiation_type MoK\a
_diffrn_radiation_wavelength 0.71073
_diffrn_reflns_av_R_equivalents 0.0284
_diffrn_reflns_av_sigmaI/netI 0.0449
_diffrn_reflns_limit_h_max 10
_diffrn_reflns_limit_h_min -9
_diffrn_reflns_limit_k_max 14
_diffrn_reflns_limit_k_min -14
_diffrn_reflns_limit_l_max 17
_diffrn_reflns_limit_l_min -23
_diffrn_reflns_number 9856
_diffrn_reflns_theta_full 25.59
_diffrn_reflns_theta_max 25.59
_diffrn_reflns_theta_min 2.01
_exptl_absorpt_coefficient_mu 0.076
_exptl_absorpt_correction_T_max 0.9879
_exptl_absorpt_correction_T_min 0.9849
_exptl_absorpt_correction_type multi-scan
_exptl_absorpt_process_details sadabs
_exptl_crystal_colour orange
_exptl_crystal_density_diffrn 1.187
_exptl_crystal_density_method 'not measured'
_exptl_crystal_description block
_exptl_crystal_F_000 744
_exptl_crystal_size_max 0.20
_exptl_crystal_size_mid 0.18
_exptl_crystal_size_min 0.16
_refine_diff_density_max 0.166
_refine_diff_density_min -0.174
_refine_diff_density_rms 0.037
_refine_ls_abs_structure_details 'Flack H D (1983), Acta Cryst. A39, 876-881'
_refine_ls_abs_structure_Flack -0.8(17)
_refine_ls_extinction_method none
_refine_ls_goodness_of_fit_ref 1.003
_refine_ls_hydrogen_treatment constr
_refine_ls_matrix_type full
_refine_ls_number_parameters 235
_refine_ls_number_reflns 3625
_refine_ls_number_restraints 0
_refine_ls_restrained_S_all 1.003
_refine_ls_R_factor_all 0.0560
_refine_ls_R_factor_gt 0.0412
_refine_ls_shift/su_max 0.000
_refine_ls_shift/su_mean 0.000
_refine_ls_structure_factor_coef Fsqd
_refine_ls_weighting_details 'calc w=1/[\s^2^(Fo^2^)+(0.0730P)^2^+0.0000P] where P=(Fo^2^+2Fc^2^)/3'
_refine_ls_weighting_scheme calc
_refine_ls_wR_factor_gt 0.1084
_refine_ls_wR_factor_ref 0.1177
_reflns_number_gt 2933
_reflns_number_total 3625
_reflns_threshold_expression >2sigma(I)
_cod_data_source_file c4cc07703b2.cif
_cod_data_source_block a40329b
_cod_original_cell_volume 1950.5(14)
_cod_original_sg_symbol_H-M P2(1)2(1)2(1)
_cod_database_code 7116124

loop_
_symmetry_equiv_pos_as_xyz
'x, y, z'
'-x+1/2, -y, z+1/2'
'-x, y+1/2, -z+1/2'
'x+1/2, -y+1/2, -z'

loop_
_atom_site_label
_atom_site_type_symbol
_atom_site_fract_x
_atom_site_fract_y
_atom_site_fract_z
_atom_site_U_iso_or_equiv
_atom_site_adp_type
_atom_site_occupancy
_atom_site_symmetry_multiplicity
_atom_site_calc_flag
_atom_site_refinement_flags
C1 C 0.4611(3) 0.5942(2) 0.28202(12) 0.0658(6) Uani 1 1 d .
H1A H 0.5679 0.6029 0.2644 0.079 Uiso 1 1 calc R
H1B H 0.4107 0.6675 0.2839 0.079 Uiso 1 1 calc R
C2 C 0.4627(3) 0.5390(2) 0.35255(13) 0.0760(8) Uani 1 1 d .
H2A H 0.5467 0.4835 0.3559 0.091 Uiso 1 1 calc R
H2B H 0.4766 0.5947 0.3885 0.091 Uiso 1 1 calc R
C3 C 0.3040(3) 0.48475(19) 0.35737(11) 0.0637(6) Uani 1 1 d .
H3A H 0.3062 0.4214 0.3888 0.076 Uiso 1 1 calc R
H3B H 0.2245 0.5381 0.3727 0.076 Uiso 1 1 calc R
C4 C 0.2405(2) 0.57274(14) 0.19101(9) 0.0377(4) Uani 1 1 d .
H4A H 0.1731 0.6178 0.2214 0.045 Uiso 1 1 calc R
C5 C 0.1322(2) 0.49107(13) 0.15233(9) 0.0368(4) Uani 1 1 d .
H5A H 0.1960 0.4491 0.1189 0.044 Uiso 1 1 calc R
C6 C 0.0649(2) 0.40827(14) 0.20494(9) 0.0402(4) Uani 1 1 d .
C7 C 0.1313(3) 0.39888(15) 0.26719(10) 0.0473(5) Uani 1 1 d .
H7A H 0.0778 0.3557 0.2996 0.057 Uiso 1 1 calc R
C8 C 0.3644(3) 0.51211(16) 0.23691(10) 0.0476(5) Uani 1 1 d .
C9 C 0.0034(2) 0.55562(13) 0.11400(9) 0.0372(4) Uani 1 1 d .
C10 C -0.1194(2) 0.60939(15) 0.14930(10) 0.0461(5) Uani 1 1 d .
H10A H -0.1235 0.6049 0.1970 0.055 Uiso 1 1 calc R
C11 C -0.2349(3) 0.66922(16) 0.11438(12) 0.0537(5) Uani 1 1 d .
H11A H -0.3166 0.7037 0.1386 0.064 Uiso 1 1 calc R
C12 C -0.2294(3) 0.67786(18) 0.04448(13) 0.0635(6) Uani 1 1 d .
H12A H -0.3066 0.7187 0.0212 0.076 Uiso 1 1 calc R
C13 C -0.1088(3) 0.62570(19) 0.00855(11) 0.0630(6) Uani 1 1 d .
H13A H -0.1052 0.6313 -0.0391 0.076 Uiso 1 1 calc R
C14 C 0.0068(3) 0.56516(16) 0.04299(10) 0.0488(5) Uani 1 1 d .
H14A H 0.0876 0.5305 0.0183 0.059 Uiso 1 1 calc R
C15 C -0.0742(3) 0.33706(17) 0.18385(11) 0.0507(5) Uani 1 1 d .
H15A H -0.1601 0.3863 0.1699 0.061 Uiso 1 1 calc R
H15B H -0.1101 0.2945 0.2234 0.061 Uiso 1 1 calc R
C16 C -0.0389(2) 0.25549(16) 0.12560(10) 0.0482(5) Uani 1 1 d .
C17 C 0.0768(3) 0.1752(2) 0.13201(13) 0.0651(6) Uani 1 1 d .
H17A H 0.1378 0.1726 0.1718 0.078 Uiso 1 1 calc R
C18 C 0.1044(4) 0.0972(2) 0.07973(17) 0.0897(9) Uani 1 1 d .
H18A H 0.1820 0.0422 0.0852 0.108 Uiso 1 1 calc R
C19 C 0.0178(5) 0.1014(3) 0.02051(16) 0.0946(10) Uani 1 1 d .
H19A H 0.0362 0.0496 -0.0144 0.113 Uiso 1 1 calc R
C20 C -0.0954(5) 0.1816(3) 0.01284(15) 0.1025(12) Uani 1 1 d .
H20A H -0.1540 0.1849 -0.0276 0.123 Uiso 1 1 calc R
C21 C -0.1242(4) 0.2589(2) 0.06504(13) 0.0792(8) Uani 1 1 d .
H21A H -0.2018 0.3136 0.0591 0.095 Uiso 1 1 calc R
C22 C 0.4718(3) 0.4311(2) 0.19631(13) 0.0639(6) Uani 1 1 d .
H22A H 0.4073 0.3810 0.1695 0.096 Uiso 1 1 calc R
H22B H 0.5353 0.3881 0.2277 0.096 Uiso 1 1 calc R
H22C H 0.5397 0.4736 0.1664 0.096 Uiso 1 1 calc R
N1 N 0.2722(2) 0.44766(14) 0.28741(8) 0.0504(4) Uani 1 1 d .
N2 N 0.3200(2) 0.65264(13) 0.14202(9) 0.0486(4) Uani 1 1 d .
O1 O 0.3745(2) 0.61684(13) 0.08880(8) 0.0648(4) Uani 1 1 d .
O2 O 0.3282(3) 0.75146(12) 0.15923(9) 0.0857(6) Uani 1 1 d .

loop_
_atom_site_aniso_label
_atom_site_aniso_U_11
_atom_site_aniso_U_22
_atom_site_aniso_U_33
_atom_site_aniso_U_23
_atom_site_aniso_U_13
_atom_site_aniso_U_12
C1 0.0642(15) 0.0685(13) 0.0646(15) 0.0068(12) -0.0200(12) -0.0101(13)
C2 0.090(2) 0.0785(15) 0.0591(15) -0.0041(12) -0.0266(14) 0.0005(15)
C3 0.0907(19) 0.0605(12) 0.0398(12) 0.0011(10) -0.0108(12) 0.0007(13)
C4 0.0420(10) 0.0365(9) 0.0347(9) 0.0030(7) 0.0031(8) 0.0003(8)
C5 0.0440(11) 0.0327(8) 0.0336(9) -0.0012(7) 0.0028(8) 0.0006(8)
C6 0.0471(11) 0.0330(9) 0.0405(10) 0.0052(7) 0.0031(8) -0.0013(8)
C7 0.0601(13) 0.0404(9) 0.0413(11) 0.0088(8) 0.0038(10) 0.0005(10)
C8 0.0497(13) 0.0479(10) 0.0452(11) 0.0056(9) -0.0050(9) 0.0026(10)
C9 0.0423(11) 0.0316(8) 0.0378(10) 0.0014(7) -0.0002(8) -0.0038(8)
C10 0.0483(12) 0.0471(10) 0.0428(11) -0.0015(8) -0.0004(9) -0.0005(9)
C11 0.0452(12) 0.0440(10) 0.0718(15) -0.0014(10) -0.0021(10) 0.0053(10)
C12 0.0679(16) 0.0519(12) 0.0707(16) 0.0146(11) -0.0255(13) 0.0050(12)
C13 0.0808(17) 0.0648(13) 0.0434(12) 0.0111(10) -0.0137(12) 0.0006(13)
C14 0.0581(13) 0.0509(10) 0.0373(10) 0.0022(8) -0.0009(9) 0.0011(10)
C15 0.0519(13) 0.0423(10) 0.0579(13) 0.0084(9) 0.0035(10) -0.0062(10)
C16 0.0493(12) 0.0456(10) 0.0496(11) 0.0047(9) -0.0086(9) -0.0135(10)
C17 0.0578(14) 0.0691(14) 0.0682(16) -0.0157(12) -0.0091(11) 0.0029(12)
C18 0.076(2) 0.0862(18) 0.107(2) -0.0346(18) 0.0076(18) 0.0035(16)
C19 0.115(3) 0.102(2) 0.0665(19) -0.0317(17) 0.0118(18) -0.040(2)
C20 0.145(3) 0.104(2) 0.0585(18) -0.0022(17) -0.030(2) -0.043(2)
C21 0.100(2) 0.0655(14) 0.0722(17) 0.0116(13) -0.0357(16) -0.0141(15)
C22 0.0520(14) 0.0706(14) 0.0692(15) 0.0072(12) 0.0001(11) 0.0206(12)
N1 0.0608(12) 0.0530(9) 0.0374(9) 0.0069(7) -0.0057(8) -0.0008(9)
N2 0.0505(11) 0.0454(9) 0.0500(10) 0.0096(8) -0.0044(8) -0.0089(8)
O1 0.0665(10) 0.0764(10) 0.0516(9) 0.0095(8) 0.0169(8) -0.0051(9)
O2 0.1318(17) 0.0457(8) 0.0795(11) 0.0068(8) 0.0066(11) -0.0267(10)

loop_
_atom_type_symbol
_atom_type_description
_atom_type_scat_dispersion_real
_atom_type_scat_dispersion_imag
_atom_type_scat_source
C C 0.0033 0.0016 'International Tables Vol C Tables 4.2.6.8 and 6.1.1.4'
H H 0.0000 0.0000 'International Tables Vol C Tables 4.2.6.8 and 6.1.1.4'
N N 0.0061 0.0033 'International Tables Vol C Tables 4.2.6.8 and 6.1.1.4'
O O 0.0106 0.0060 'International Tables Vol C Tables 4.2.6.8 and 6.1.1.4'

loop_
_geom_angle_atom_site_label_1
_geom_angle_atom_site_label_2
_geom_angle_atom_site_label_3
_geom_angle
C2 C1 C8 104.25(18)
C2 C1 H1A 110.9
C8 C1 H1A 110.9
C2 C1 H1B 110.9
C8 C1 H1B 110.9
H1A C1 H1B 108.9
C3 C2 C1 103.6(2)
C3 C2 H2A 111.0
C1 C2 H2A 111.0
C3 C2 H2B 111.0
C1 C2 H2B 111.0
H2A C2 H2B 109.0
N1 C3 C2 103.7(2)
N1 C3 H3A 111.0
C2 C3 H3A 111.0
N1 C3 H3B 111.0
C2 C3 H3B 111.0
H3A C3 H3B 109.0
N2 C4 C5 110.72(14)
N2 C4 C8 110.97(16)
C5 C4 C8 113.03(14)
N2 C4 H4A 107.3
C5 C4 H4A 107.3
C8 C4 H4A 107.3
C9 C5 C6 112.72(16)
C9 C5 C4 110.33(13)
C6 C5 C4 107.43(14)
C9 C5 H5A 108.8
C6 C5 H5A 108.8
C4 C5 H5A 108.8
C7 C6 C15 121.79(17)
C7 C6 C5 120.25(18)
C15 C6 C5 117.95(16)
C6 C7 N1 125.70(18)
C6 C7 H7A 117.1
N1 C7 H7A 117.1
N1 C8 C22 109.23(16)
N1 C8 C1 103.16(17)
C22 C8 C1 112.1(2)
N1 C8 C4 105.69(17)
C22 C8 C4 112.98(16)
C1 C8 C4 112.95(16)
C14 C9 C10 117.91(18)
C14 C9 C5 120.93(17)
C10 C9 C5 121.14(16)
C11 C10 C9 120.98(19)
C11 C10 H10A 119.5
C9 C10 H10A 119.5
C12 C11 C10 120.3(2)
C12 C11 H11A 119.9
C10 C11 H11A 119.9
C11 C12 C13 119.7(2)
C11 C12 H12A 120.1
C13 C12 H12A 120.1
C12 C13 C14 120.4(2)
C12 C13 H13A 119.8
C14 C13 H13A 119.8
C13 C14 C9 120.7(2)
C13 C14 H14A 119.7
C9 C14 H14A 119.7
C6 C15 C16 114.18(16)
C6 C15 H15A 108.7
C16 C15 H15A 108.7
C6 C15 H15B 108.7
C16 C15 H15B 108.7
H15A C15 H15B 107.6
C17 C16 C21 118.0(2)
C17 C16 C15 120.97(19)
C21 C16 C15 121.1(2)
C16 C17 C18 121.0(2)
C16 C17 H17A 119.5
C18 C17 H17A 119.5
C19 C18 C17 120.1(3)
C19 C18 H18A 120.0
C17 C18 H18A 120.0
C20 C19 C18 119.7(3)
C20 C19 H19A 120.1
C18 C19 H19A 120.1
C19 C20 C21 120.4(3)
C19 C20 H20A 119.8
C21 C20 H20A 119.8
C16 C21 C20 120.9(3)
C16 C21 H21A 119.6
C20 C21 H21A 119.6
C8 C22 H22A 109.5
C8 C22 H22B 109.5
H22A C22 H22B 109.5
C8 C22 H22C 109.5
H22A C22 H22C 109.5
H22B C22 H22C 109.5
C7 N1 C3 123.54(18)
C7 N1 C8 118.95(16)
C3 N1 C8 111.77(17)
O1 N2 O2 123.37(17)
O1 N2 C4 119.39(15)
O2 N2 C4 117.23(17)

loop_
_geom_bond_atom_site_label_1
_geom_bond_atom_site_label_2
_geom_bond_distance
C1 C2 1.522(3)
C1 C8 1.545(3)
C1 H1A 0.9700
C1 H1B 0.9700
C2 C3 1.488(4)
C2 H2A 0.9700
C2 H2B 0.9700
C3 N1 1.457(3)
C3 H3A 0.9700
C3 H3B 0.9700
C4 N2 1.503(2)
C4 C5 1.530(2)
C4 C8 1.552(3)
C4 H4A 0.9800
C5 C9 1.525(2)
C5 C6 1.530(2)
C5 H5A 0.9800
C6 C7 1.340(3)
C6 C15 1.503(3)
C7 N1 1.380(3)
C7 H7A 0.9300
C8 N1 1.469(3)
C8 C22 1.540(3)
C9 C14 1.387(3)
C9 C10 1.398(3)
C10 C11 1.385(3)
C10 H10A 0.9300
C11 C12 1.366(3)
C11 H11A 0.9300
C12 C13 1.381(4)
C12 H12A 0.9300
C13 C14 1.385(3)
C13 H13A 0.9300
C14 H14A 0.9300
C15 C16 1.521(3)
C15 H15A 0.9700
C15 H15B 0.9700
C16 C17 1.370(3)
C16 C21 1.382(3)
C17 C18 1.396(4)
C17 H17A 0.9300
C18 C19 1.366(4)
C18 H18A 0.9300
C19 C20 1.356(5)
C19 H19A 0.9300
C20 C21 1.391(4)
C20 H20A 0.9300
C21 H21A 0.9300
C22 H22A 0.9600
C22 H22B 0.9600
C22 H22C 0.9600
N2 O1 1.211(2)
N2 O2 1.223(2)
